data_4347600
loop_
_publ_author_name
'Wang, Haobing'
'Yang, Yang'
'Ma, Haiyan'

_publ_section_title
;
 Exploring Steric Effects in Diastereoselective Synthesis of Chiral
 Aminophenolate Zinc Complexes and Stereoselective Ring-Opening
 Polymerization of rac-Lactide.
;
_journal_issue 15
_journal_name_full 'Inorganic chemistry'
_journal_page_first 7356
_journal_page_last 7372
_journal_paper_doi 10.1021/acs.inorgchem.6b00378
_journal_volume 55
_journal_year 2016
_chemical_absolute_configuration ad
_chemical_formula_sum 'C37 H65 N3 O Si2 Zn'
_chemical_formula_weight 689.47
_space_group_IT_number 4
_space_group_name_Hall 'P 2yb'
_space_group_name_H-M_alt 'P 1 21 1'
_symmetry_cell_setting monoclinic
_symmetry_space_group_name_H-M 'P 1 21 1'
_atom_sites_solution_hydrogens geom
_atom_sites_solution_primary direct
_atom_sites_solution_secondary difmap
_audit_creation_method SHELXL-97
_cell_angle_alpha 90.00
_cell_angle_beta 97.287(9)
_cell_angle_gamma 90.00
_cell_formula_units_Z 4
_cell_length_a 10.488(4)
_cell_length_b 17.139(7)
_cell_length_c 23.142(9)
_cell_measurement_reflns_used 3086
_cell_measurement_temperature 293(2)
_cell_measurement_theta_max 39.664
_cell_measurement_theta_min 4.580
_cell_volume 4126(3)
_computing_cell_refinement 'Bruker SMART'
_computing_data_collection 'Bruker SMART'
_computing_data_reduction 'Bruker SHELXTL'
_computing_molecular_graphics 'Bruker SHELXTL'
_computing_publication_material 'Bruker SHELXTL'
_computing_structure_refinement 'SHELXL-97 (Sheldrick, 1997)'
_computing_structure_solution 'SHELXS-97 (Sheldrick, 1990)'
_diffrn_ambient_temperature 293(2)
_diffrn_measured_fraction_theta_full 0.999
_diffrn_measured_fraction_theta_max 0.999
_diffrn_measurement_device_type 'CCD area detector'
_diffrn_measurement_method 'phi and omega scans'
_diffrn_radiation_monochromator graphite
_diffrn_radiation_source 'fine-focus sealed tube'
_diffrn_radiation_type MoK\a
_diffrn_radiation_wavelength 0.71073
_diffrn_reflns_av_R_equivalents 0.1092
_diffrn_reflns_av_sigmaI/netI 0.1833
_diffrn_reflns_limit_h_max 8
_diffrn_reflns_limit_h_min -12
_diffrn_reflns_limit_k_max 20
_diffrn_reflns_limit_k_min -20
_diffrn_reflns_limit_l_max 26
_diffrn_reflns_limit_l_min -27
_diffrn_reflns_number 22620
_diffrn_reflns_theta_full 25.05
_diffrn_reflns_theta_max 25.05
_diffrn_reflns_theta_min 0.89
_exptl_absorpt_coefficient_mu 0.682
_exptl_absorpt_correction_T_max 1.0000
_exptl_absorpt_correction_T_min 0.0705
_exptl_absorpt_correction_type empirical
_exptl_absorpt_process_details sadabs
_exptl_crystal_colour colorless
_exptl_crystal_density_diffrn 1.110
_exptl_crystal_density_method 'not measured'
_exptl_crystal_description prismatic
_exptl_crystal_F_000 1496
_exptl_crystal_size_max 0.254
_exptl_crystal_size_mid 0.211
_exptl_crystal_size_min 0.147
_refine_diff_density_max 1.838
_refine_diff_density_min -1.267
_refine_diff_density_rms 0.128
_refine_ls_abs_structure_details 'Flack H D (1983), Acta Cryst. A39, 876-881'
_refine_ls_abs_structure_Flack 0.02(2)
_refine_ls_extinction_method none
_refine_ls_goodness_of_fit_ref 1.016
_refine_ls_hydrogen_treatment constr
_refine_ls_matrix_type full
_refine_ls_number_parameters 807
_refine_ls_number_reflns 14539
_refine_ls_number_restraints 463
_refine_ls_restrained_S_all 1.007
_refine_ls_R_factor_all 0.1803
_refine_ls_R_factor_gt 0.1152
_refine_ls_shift/su_max 0.037
_refine_ls_shift/su_mean 0.001
_refine_ls_structure_factor_coef Fsqd
_refine_ls_weighting_details 'calc w=1/[\s^2^(Fo^2^)+(0.1760P)^2^+0.0000P] where P=(Fo^2^+2Fc^2^)/3'
_refine_ls_weighting_scheme calc
_refine_ls_wR_factor_gt 0.2782
_refine_ls_wR_factor_ref 0.3263
_reflns_number_gt 7957
_reflns_number_total 14539
_reflns_threshold_expression >2sigma(I)
_cod_data_source_file ic6b00378_si_001.cif
_cod_data_source_block cd212715
_cod_depositor_comments
;
The following automatic conversions were performed:

data name '__audit_creation_method' was replaced with
'_audit_creation_method'.

Automatic conversion script
Id: cif_correct_tags 6909 2019-04-08 15:41:33Z antanas 

The following automatic conversions were performed:

data item '_symmetry_cell_setting' value 'Monoclinic' was changed to
'monoclinic' in accordance with the
/home/saulius/struct/COD-crude-data/automatic-downloads/DataCite-retrospective/ACS/depositions/lib/dictionaries/cif_core.dic
dictionary named 'cif_core.dic' version 2.4.2 last updated on
2011-04-26.

Automatic conversion script
Id: cif_fix_values 6909 2019-04-08 15:41:33Z antanas 
;
_cod_original_sg_symbol_H-M P2(1)
_cod_database_code 4347600

loop_
_symmetry_equiv_pos_as_xyz
'x, y, z'
'-x, y+1/2, -z'

loop_
_atom_site_label
_atom_site_type_symbol
_atom_site_fract_x
_atom_site_fract_y
_atom_site_fract_z
_atom_site_U_iso_or_equiv
_atom_site_adp_type
_atom_site_occupancy
_atom_site_symmetry_multiplicity
_atom_site_calc_flag
_atom_site_refinement_flags
Zn1 Zn 0.06057(13) 0.39810(8) 0.94782(6) 0.0580(4) Uani 1 1 d .
Zn2 Zn 0.61366(12) 0.10121(7) 0.54621(6) 0.0537(4) Uani 1 1 d .
Si1 Si -0.1931(4) 0.3273(2) 0.96741(18) 0.0716(11) Uani 1 1 d .
Si2 Si -0.1596(4) 0.3527(3) 0.84254(17) 0.0739(11) Uani 1 1 d U
Si3 Si 0.4490(3) 0.1475(2) 0.65095(16) 0.0616(9) Uani 1 1 d U
Si4 Si 0.3457(3) 0.1680(2) 0.52641(17) 0.0664(10) Uani 1 1 d U
N1 N 0.2234(8) 0.3311(5) 0.9340(4) 0.048(2) Uani 1 1 d U
N2 N 0.1696(10) 0.4951(7) 0.9242(5) 0.067(3) Uani 1 1 d U
N3 N -0.1037(9) 0.3571(6) 0.9134(5) 0.062(3) Uani 1 1 d U
N4 N 0.7857(9) 0.1677(5) 0.5616(4) 0.052(2) Uani 1 1 d U
N5 N 0.7361(11) 0.0033(6) 0.5708(4) 0.061(3) Uani 1 1 d U
N6 N 0.4660(10) 0.1424(6) 0.5790(4) 0.057(2) Uani 1 1 d U
O1 O 0.0900(7) 0.3993(5) 1.0291(4) 0.060(2) Uani 1 1 d U
O2 O 0.5973(6) 0.0992(5) 0.4641(4) 0.0580(19) Uani 1 1 d U
C1 C 0.1964(11) 0.3820(8) 1.0639(5) 0.058(3) Uani 1 1 d U
C2 C 0.2226(11) 0.4098(8) 1.1211(5) 0.063(3) Uani 1 1 d U
C3 C 0.3355(12) 0.3890(8) 1.1545(5) 0.064(3) Uani 1 1 d U
H3 H 0.3510 0.4075 1.1925 0.077 Uiso 1 1 calc R
C4 C 0.4278(12) 0.3414(8) 1.1338(5) 0.062(3) Uani 1 1 d U
C5 C 0.3976(13) 0.3144(8) 1.0787(5) 0.062(3) Uani 1 1 d U
H5 H 0.4553 0.2811 1.0638 0.074 Uiso 1 1 calc R
C6 C 0.2862(13) 0.3337(6) 1.0436(5) 0.057(3) Uani 1 1 d U
C7 C 0.2529(12) 0.2878(8) 0.9886(5) 0.060(3) Uani 1 1 d U
H7A H 0.3242 0.2531 0.9845 0.072 Uiso 1 1 calc R
H7B H 0.1792 0.2553 0.9935 0.072 Uiso 1 1 calc R
C8 C 0.3265(12) 0.3890(8) 0.9235(6) 0.065(3) Uani 1 1 d U
H8A H 0.3744 0.4030 0.9607 0.078 Uiso 1 1 calc R
H8B H 0.3857 0.3640 0.9004 0.078 Uiso 1 1 calc R
C9 C 0.2770(14) 0.4612(8) 0.8935(6) 0.074(4) Uani 1 1 d U
H9 H 0.2445 0.4494 0.8528 0.089 Uiso 1 1 calc R
C10 C 0.3829(17) 0.5230(9) 0.8958(7) 0.090(4) Uani 1 1 d U
H10A H 0.4671 0.4993 0.8964 0.108 Uiso 1 1 calc R
H10B H 0.3682 0.5586 0.8631 0.108 Uiso 1 1 calc R
C11 C 0.3693(15) 0.5640(11) 0.9531(7) 0.093(5) Uani 1 1 d U
H11A H 0.3657 0.6201 0.9473 0.112 Uiso 1 1 calc R
H11B H 0.4424 0.5521 0.9818 0.112 Uiso 1 1 calc R
C12 C 0.2455(13) 0.5353(8) 0.9743(6) 0.066(3) Uani 1 1 d U
H12A H 0.2651 0.4995 1.0067 0.079 Uiso 1 1 calc R
H12B H 0.1974 0.5789 0.9872 0.079 Uiso 1 1 calc R
C13 C 0.0950(16) 0.5547(9) 0.8884(7) 0.084(4) Uani 1 1 d U
H13A H 0.0799 0.5370 0.8483 0.100 Uiso 1 1 calc R
H13B H 0.1444 0.6027 0.8894 0.100 Uiso 1 1 calc R
C14 C -0.0311(17) 0.5706(9) 0.9099(7) 0.093(5) Uani 1 1 d U
H14A H -0.0149 0.5904 0.9494 0.112 Uiso 1 1 calc R
H14B H -0.0774 0.5218 0.9111 0.112 Uiso 1 1 calc R
C15 C -0.115(2) 0.6277(10) 0.8735(8) 0.121(7) Uani 1 1 d U
H15A H -0.0717 0.6779 0.8754 0.146 Uiso 1 1 calc R
H15B H -0.1237 0.6104 0.8333 0.146 Uiso 1 1 calc R
C16 C -0.245(3) 0.6379(16) 0.8914(12) 0.184(13) Uani 1 1 d U
H16A H -0.2839 0.5877 0.8950 0.276 Uiso 1 1 calc R
H16B H -0.2973 0.6680 0.8624 0.276 Uiso 1 1 calc R
H16C H -0.2383 0.6646 0.9281 0.276 Uiso 1 1 calc R
C17 C 0.1242(13) 0.4606(9) 1.1493(6) 0.073(4) Uani 1 1 d U
C18 C 0.0874(17) 0.5319(10) 1.1140(8) 0.101(5) Uani 1 1 d U
H18A H 0.1605 0.5659 1.1150 0.152 Uiso 1 1 calc R
H18B H 0.0192 0.5586 1.1299 0.152 Uiso 1 1 calc R
H18C H 0.0589 0.5172 1.0745 0.152 Uiso 1 1 calc R
C19 C -0.0021(16) 0.4106(12) 1.1493(7) 0.099(5) Uani 1 1 d U
H19A H -0.0643 0.4400 1.1673 0.149 Uiso 1 1 calc R
H19B H 0.0176 0.3632 1.1706 0.149 Uiso 1 1 calc R
H19C H -0.0364 0.3984 1.1099 0.149 Uiso 1 1 calc R
C20 C 0.1685(17) 0.4849(14) 1.2109(7) 0.118(7) Uani 1 1 d U
H20A H 0.2415 0.5188 1.2115 0.177 Uiso 1 1 calc R
H20B H 0.1921 0.4395 1.2341 0.177 Uiso 1 1 calc R
H20C H 0.1002 0.5119 1.2264 0.177 Uiso 1 1 calc R
C21 C 0.5523(13) 0.3191(9) 1.1743(5) 0.069(4) Uani 1 1 d U
C22 C 0.5117(17) 0.2676(10) 1.2233(7) 0.102(6) Uani 1 1 d U
H22A H 0.5855 0.2561 1.2509 0.153 Uiso 1 1 calc R
H22B H 0.4754 0.2198 1.2070 0.153 Uiso 1 1 calc R
H22C H 0.4489 0.2947 1.2425 0.153 Uiso 1 1 calc R
C23 C 0.6170(15) 0.3894(12) 1.2018(8) 0.104(6) Uani 1 1 d U
H23A H 0.6533 0.4193 1.1728 0.156 Uiso 1 1 calc R
H23B H 0.6840 0.3737 1.2317 0.156 Uiso 1 1 calc R
H23C H 0.5554 0.4208 1.2187 0.156 Uiso 1 1 calc R
C24 C 0.6474(17) 0.2718(13) 1.1416(8) 0.114(6) Uani 1 1 d U
H24A H 0.6685 0.3015 1.1089 0.170 Uiso 1 1 calc R
H24B H 0.6081 0.2235 1.1280 0.170 Uiso 1 1 calc R
H24C H 0.7243 0.2613 1.1675 0.170 Uiso 1 1 calc R
C25 C 0.1871(12) 0.2782(8) 0.8834(6) 0.070(3) Uani 1 1 d U
H25A H 0.1785 0.3093 0.8481 0.084 Uiso 1 1 calc R
H25B H 0.1033 0.2560 0.8870 0.084 Uiso 1 1 calc R
C26 C 0.2795(12) 0.2117(8) 0.8763(5) 0.062(3) Uani 1 1 d U
C27 C 0.2697(16) 0.1400(8) 0.9019(7) 0.082(4) Uani 1 1 d U
H27 H 0.2045 0.1315 0.9249 0.099 Uiso 1 1 calc R
C28 C 0.3529(19) 0.0811(9) 0.8945(8) 0.099(5) Uani 1 1 d U
H28 H 0.3412 0.0326 0.9111 0.119 Uiso 1 1 calc R
C29 C 0.4536(19) 0.0921(12) 0.8631(8) 0.112(6) Uani 1 1 d U
H29 H 0.5135 0.0528 0.8600 0.135 Uiso 1 1 calc R
C30 C 0.4632(16) 0.1632(11) 0.8363(8) 0.098(5) Uani 1 1 d U
H30 H 0.5305 0.1713 0.8144 0.118 Uiso 1 1 calc R
C31 C 0.3760(14) 0.2233(9) 0.8409(6) 0.078(4) Uani 1 1 d U
H31 H 0.3819 0.2699 0.8208 0.094 Uiso 1 1 calc R
C32 C -0.1050(15) 0.2593(9) 1.0206(7) 0.087(5) Uani 1 1 d .
H32A H -0.0831 0.2129 1.0008 0.130 Uiso 1 1 calc R
H32B H -0.1584 0.2458 1.0499 0.130 Uiso 1 1 calc R
H32C H -0.0280 0.2840 1.0387 0.130 Uiso 1 1 calc R
C33 C -0.247(2) 0.4181(12) 1.0062(8) 0.126(8) Uani 1 1 d .
H33A H -0.2674 0.4592 0.9784 0.189 Uiso 1 1 calc R
H33B H -0.1792 0.4348 1.0353 0.189 Uiso 1 1 calc R
H33C H -0.3219 0.4058 1.0245 0.189 Uiso 1 1 calc R
C34 C -0.3407(18) 0.2679(15) 0.9397(10) 0.134(8) Uani 1 1 d .
H34A H -0.4120 0.3023 0.9288 0.201 Uiso 1 1 calc R
H34B H -0.3610 0.2332 0.9698 0.201 Uiso 1 1 calc R
H34C H -0.3240 0.2380 0.9063 0.201 Uiso 1 1 calc R
C35 C -0.0604(18) 0.4076(10) 0.7957(6) 0.099(5) Uani 1 1 d .
H35A H -0.0717 0.4625 0.8012 0.148 Uiso 1 1 calc R
H35B H -0.0866 0.3944 0.7557 0.148 Uiso 1 1 calc R
H35C H 0.0284 0.3942 0.8061 0.148 Uiso 1 1 calc R
C36 C -0.1728(17) 0.2510(9) 0.8132(7) 0.088(5) Uani 1 1 d .
H36A H -0.0884 0.2306 0.8111 0.133 Uiso 1 1 calc R
H36B H -0.2208 0.2514 0.7750 0.133 Uiso 1 1 calc R
H36C H -0.2162 0.2189 0.8386 0.133 Uiso 1 1 calc R
C37 C -0.3220(17) 0.4006(15) 0.8247(8) 0.136(8) Uani 1 1 d .
H37A H -0.3877 0.3613 0.8202 0.204 Uiso 1 1 calc R
H37B H -0.3240 0.4296 0.7890 0.204 Uiso 1 1 calc R
H37C H -0.3369 0.4353 0.8557 0.204 Uiso 1 1 calc R
C38 C 0.6942(11) 0.1181(7) 0.4306(5) 0.058(3) Uani 1 1 d U
C39 C 0.6861(11) 0.0906(8) 0.3733(5) 0.058(3) Uani 1 1 d U
C40 C 0.7852(12) 0.1116(7) 0.3414(5) 0.058(3) Uani 1 1 d U
H40 H 0.7838 0.0912 0.3041 0.069 Uiso 1 1 calc R
C41 C 0.8864(12) 0.1614(7) 0.3621(5) 0.058(3) Uani 1 1 d U
C42 C 0.8857(11) 0.1901(7) 0.4176(5) 0.054(3) Uani 1 1 d U
H42 H 0.9507 0.2239 0.4329 0.065 Uiso 1 1 calc R
C43 C 0.7889(10) 0.1697(6) 0.4517(5) 0.046(3) Uani 1 1 d U
C44 C 0.7917(12) 0.2132(7) 0.5077(5) 0.058(3) Uani 1 1 d U
H44A H 0.8700 0.2440 0.5130 0.069 Uiso 1 1 calc R
H44B H 0.7203 0.2495 0.5036 0.069 Uiso 1 1 calc R
C45 C 0.8898(11) 0.1108(7) 0.5700(5) 0.056(3) Uani 1 1 d U
H45A H 0.9641 0.1352 0.5920 0.068 Uiso 1 1 calc R
H45B H 0.9134 0.0966 0.5322 0.068 Uiso 1 1 calc R
C46 C 0.8580(13) 0.0383(7) 0.6008(6) 0.063(3) Uani 1 1 d U
H46 H 0.8487 0.0501 0.6415 0.076 Uiso 1 1 calc R
C47 C 0.9630(15) -0.0226(9) 0.5979(7) 0.086(4) Uani 1 1 d U
H47A H 0.9728 -0.0551 0.6325 0.103 Uiso 1 1 calc R
H47B H 1.0447 0.0020 0.5939 0.103 Uiso 1 1 calc R
C48 C 0.9145(15) -0.0713(11) 0.5429(7) 0.089(5) Uani 1 1 d U
H48A H 0.9723 -0.0658 0.5136 0.107 Uiso 1 1 calc R
H48B H 0.9088 -0.1261 0.5528 0.107 Uiso 1 1 calc R
C49 C 0.7804(14) -0.0385(8) 0.5204(5) 0.066(3) Uani 1 1 d U
H49A H 0.7856 -0.0029 0.4883 0.079 Uiso 1 1 calc R
H49B H 0.7216 -0.0804 0.5073 0.079 Uiso 1 1 calc R
C50 C 0.6799(13) -0.0557(7) 0.6076(5) 0.061(3) Uani 1 1 d U
H50A H 0.7267 -0.1043 0.6060 0.073 Uiso 1 1 calc R
H50B H 0.6917 -0.0378 0.6477 0.073 Uiso 1 1 calc R
C51 C 0.5447(14) -0.0705(8) 0.5904(6) 0.074(4) Uani 1 1 d U
H51A H 0.5345 -0.0914 0.5511 0.089 Uiso 1 1 calc R
H51B H 0.4997 -0.0210 0.5890 0.089 Uiso 1 1 calc R
C52 C 0.4796(19) -0.1257(9) 0.6285(8) 0.106(6) Uani 1 1 d U
H52A H 0.4931 -0.1057 0.6680 0.127 Uiso 1 1 calc R
H52B H 0.5233 -0.1756 0.6287 0.127 Uiso 1 1 calc R
C53 C 0.336(2) -0.1405(14) 0.6128(10) 0.152(9) Uani 1 1 d U
H53A H 0.2893 -0.0940 0.6195 0.228 Uiso 1 1 calc R
H53B H 0.3099 -0.1821 0.6365 0.228 Uiso 1 1 calc R
H53C H 0.3189 -0.1549 0.5724 0.228 Uiso 1 1 calc R
C54 C 0.5727(14) 0.0435(9) 0.3449(6) 0.074(4) Uani 1 1 d U
C55 C 0.5599(16) -0.0340(9) 0.3818(7) 0.088(5) Uani 1 1 d U
H55A H 0.6360 -0.0650 0.3817 0.132 Uiso 1 1 calc R
H55B H 0.4865 -0.0632 0.3648 0.132 Uiso 1 1 calc R
H55C H 0.5493 -0.0204 0.4211 0.132 Uiso 1 1 calc R
C56 C 0.4476(13) 0.0897(13) 0.3412(8) 0.107(6) Uani 1 1 d U
H56A H 0.4308 0.1035 0.3797 0.161 Uiso 1 1 calc R
H56B H 0.3782 0.0584 0.3227 0.161 Uiso 1 1 calc R
H56C H 0.4552 0.1363 0.3188 0.161 Uiso 1 1 calc R
C57 C 0.5888(19) 0.0141(13) 0.2838(6) 0.117(7) Uani 1 1 d U
H57A H 0.5723 0.0560 0.2564 0.176 Uiso 1 1 calc R
H57B H 0.5293 -0.0276 0.2733 0.176 Uiso 1 1 calc R
H57C H 0.6751 -0.0045 0.2834 0.176 Uiso 1 1 calc R
C58 C 0.9895(12) 0.1814(8) 0.3229(5) 0.064(3) Uani 1 1 d U
C59 C 0.927(2) 0.2238(17) 0.2696(9) 0.162(11) Uani 1 1 d U
H59A H 0.9871 0.2287 0.2419 0.242 Uiso 1 1 calc R
H59B H 0.9003 0.2747 0.2805 0.242 Uiso 1 1 calc R
H59C H 0.8531 0.1949 0.2525 0.242 Uiso 1 1 calc R
C60 C 1.0599(19) 0.1085(13) 0.3071(9) 0.126(7) Uani 1 1 d U
H60A H 1.1081 0.0872 0.3415 0.189 Uiso 1 1 calc R
H60B H 1.1173 0.1217 0.2794 0.189 Uiso 1 1 calc R
H60C H 0.9987 0.0706 0.2903 0.189 Uiso 1 1 calc R
C61 C 1.0910(19) 0.2348(15) 0.3542(9) 0.135(8) Uani 1 1 d U
H61A H 1.1231 0.2126 0.3913 0.203 Uiso 1 1 calc R
H61B H 1.0538 0.2849 0.3599 0.203 Uiso 1 1 calc R
H61C H 1.1603 0.2406 0.3312 0.203 Uiso 1 1 calc R
C62 C 0.7807(13) 0.2193(8) 0.6141(5) 0.067(3) Uani 1 1 d U
H62A H 0.6966 0.2437 0.6106 0.080 Uiso 1 1 calc R
H62B H 0.7881 0.1862 0.6484 0.080 Uiso 1 1 calc R
C63 C 0.8781(9) 0.2809(6) 0.6240(5) 0.080(4) Uani 1 1 d GU
C64 C 0.8563(13) 0.3538(7) 0.5984(5) 0.134(7) Uani 1 1 d GU
H64 H 0.7805 0.3633 0.5739 0.161 Uiso 1 1 calc R
C65 C 0.9477(18) 0.4124(6) 0.6093(6) 0.170(9) Uani 1 1 d GU
H65 H 0.9332 0.4612 0.5921 0.205 Uiso 1 1 calc R
C66 C 1.0610(14) 0.3982(9) 0.6459(7) 0.180(10) Uani 1 1 d GU
H66 H 1.1221 0.4374 0.6532 0.216 Uiso 1 1 calc R
C67 C 1.0827(9) 0.3253(10) 0.6716(6) 0.183(10) Uani 1 1 d GU
H67 H 1.1585 0.3157 0.6960 0.219 Uiso 1 1 calc R
C68 C 0.9913(11) 0.2666(7) 0.6606(5) 0.127(7) Uani 1 1 d GU
H68 H 1.0058 0.2179 0.6778 0.152 Uiso 1 1 calc R
C69 C 0.4479(19) 0.2508(10) 0.6765(7) 0.100(5) Uani 1 1 d .
H69A H 0.5301 0.2742 0.6738 0.150 Uiso 1 1 calc R
H69B H 0.4307 0.2520 0.7163 0.150 Uiso 1 1 calc R
H69C H 0.3824 0.2794 0.6526 0.150 Uiso 1 1 calc R
C70 C 0.5795(12) 0.0959(9) 0.6983(6) 0.069(3) Uani 1 1 d .
H70A H 0.5608 0.0410 0.6987 0.103 Uiso 1 1 calc R
H70B H 0.5851 0.1161 0.7373 0.103 Uiso 1 1 calc R
H70C H 0.6599 0.1039 0.6834 0.103 Uiso 1 1 calc R
C71 C 0.3007(14) 0.1008(11) 0.6720(7) 0.090(4) Uani 1 1 d .
H71A H 0.2267 0.1209 0.6479 0.135 Uiso 1 1 calc R
H71B H 0.2936 0.1123 0.7121 0.135 Uiso 1 1 calc R
H71C H 0.3055 0.0454 0.6669 0.135 Uiso 1 1 calc R
C72 C 0.2144(14) 0.2243(12) 0.5530(8) 0.099(5) Uani 1 1 d .
H72A H 0.1535 0.1889 0.5665 0.148 Uiso 1 1 calc R
H72B H 0.1721 0.2555 0.5218 0.148 Uiso 1 1 calc R
H72C H 0.2492 0.2575 0.5844 0.148 Uiso 1 1 calc R
C73 C 0.2767(16) 0.0769(11) 0.4867(8) 0.107(6) Uani 1 1 d .
H73A H 0.3309 0.0330 0.4981 0.161 Uiso 1 1 calc R
H73B H 0.2725 0.0847 0.4454 0.161 Uiso 1 1 calc R
H73C H 0.1919 0.0672 0.4965 0.161 Uiso 1 1 calc R
C74 C 0.3997(13) 0.2364(7) 0.4735(7) 0.081(4) Uani 1 1 d .
H74A H 0.4386 0.2811 0.4937 0.121 Uiso 1 1 calc R
H74B H 0.3273 0.2529 0.4467 0.121 Uiso 1 1 calc R
H74C H 0.4613 0.2111 0.4525 0.121 Uiso 1 1 calc R

loop_
_atom_site_aniso_label
_atom_site_aniso_U_11
_atom_site_aniso_U_22
_atom_site_aniso_U_33
_atom_site_aniso_U_23
_atom_site_aniso_U_13
_atom_site_aniso_U_12
Zn1 0.0390(8) 0.0529(8) 0.0791(9) -0.0032(7) -0.0040(6) 0.0066(7)
Zn2 0.0334(7) 0.0451(7) 0.0813(9) 0.0004(7) 0.0025(6) -0.0032(7)
Si1 0.038(2) 0.073(2) 0.100(3) -0.003(2) -0.0034(19) 0.0005(19)
Si2 0.055(2) 0.077(3) 0.084(2) -0.008(2) -0.0140(19) 0.020(2)
Si3 0.0382(19) 0.058(2) 0.089(2) 0.0006(18) 0.0066(17) 0.0057(17)
Si4 0.0331(18) 0.067(2) 0.097(3) 0.0131(19) 0.0022(17) -0.0047(18)
N1 0.022(4) 0.045(5) 0.075(6) -0.011(4) -0.002(4) 0.010(4)
N2 0.042(6) 0.065(6) 0.094(7) 0.000(5) 0.013(5) 0.026(5)
N3 0.032(5) 0.059(6) 0.093(7) -0.002(5) 0.002(5) 0.006(5)
N4 0.040(5) 0.040(5) 0.073(6) -0.002(4) -0.003(4) 0.015(5)
N5 0.056(6) 0.049(6) 0.077(6) 0.000(5) 0.007(5) -0.014(5)
N6 0.050(6) 0.041(5) 0.077(6) 0.008(5) 0.001(5) -0.012(5)
O1 0.028(4) 0.056(4) 0.093(5) -0.004(4) -0.002(3) -0.008(4)
O2 0.018(3) 0.033(3) 0.118(5) 0.001(4) -0.005(3) -0.011(4)
C1 0.039(6) 0.072(8) 0.060(7) 0.006(6) -0.005(5) 0.013(6)
C2 0.036(6) 0.063(8) 0.089(8) -0.009(6) 0.001(6) -0.021(6)
C3 0.046(7) 0.065(8) 0.077(7) -0.009(6) -0.014(6) 0.004(7)
C4 0.042(7) 0.065(8) 0.073(7) 0.006(6) -0.015(6) 0.007(6)
C5 0.051(7) 0.071(8) 0.060(7) 0.006(6) -0.004(6) 0.017(7)
C6 0.062(8) 0.031(5) 0.073(7) 0.006(5) -0.016(6) 0.001(6)
C7 0.044(7) 0.068(8) 0.062(7) -0.006(6) -0.015(6) -0.002(6)
C8 0.042(6) 0.061(8) 0.090(8) -0.006(6) 0.001(6) -0.006(7)
C9 0.055(8) 0.071(8) 0.096(9) -0.002(7) 0.010(7) 0.015(7)
C10 0.071(10) 0.070(9) 0.133(12) 0.007(9) 0.029(9) -0.012(8)
C11 0.068(10) 0.079(10) 0.135(12) -0.004(9) 0.019(9) -0.036(8)
C12 0.063(8) 0.059(7) 0.077(8) 0.001(6) 0.011(6) 0.006(7)
C13 0.082(11) 0.067(9) 0.097(10) 0.002(7) -0.006(8) 0.003(8)
C14 0.099(12) 0.068(9) 0.104(10) 0.005(7) -0.020(9) 0.030(9)
C15 0.128(16) 0.081(11) 0.144(14) -0.012(9) -0.030(12) 0.066(11)
C16 0.15(2) 0.16(2) 0.23(3) -0.031(18) -0.032(19) 0.12(2)
C17 0.048(8) 0.081(10) 0.090(9) -0.025(8) 0.005(7) 0.005(8)
C18 0.071(11) 0.077(11) 0.157(15) -0.031(10) 0.018(10) 0.011(9)
C19 0.069(10) 0.124(14) 0.107(11) -0.013(10) 0.017(8) -0.054(11)
C20 0.075(12) 0.168(19) 0.107(12) -0.057(12) -0.002(10) 0.009(13)
C21 0.051(8) 0.081(9) 0.070(7) 0.004(7) -0.017(6) 0.007(7)
C22 0.097(13) 0.094(11) 0.103(11) 0.033(9) -0.028(10) -0.018(11)
C23 0.059(9) 0.115(14) 0.129(13) 0.007(11) -0.027(9) -0.004(11)
C24 0.080(12) 0.131(16) 0.120(13) -0.002(11) -0.027(10) 0.044(12)
C25 0.038(7) 0.077(9) 0.092(9) -0.006(7) -0.001(6) 0.008(7)
C26 0.045(7) 0.063(8) 0.076(7) -0.021(6) 0.003(6) -0.002(6)
C27 0.083(10) 0.045(7) 0.127(11) -0.017(7) 0.042(9) -0.013(8)
C28 0.102(13) 0.053(9) 0.144(13) -0.014(8) 0.024(11) 0.015(9)
C29 0.089(12) 0.095(13) 0.147(14) -0.040(11) -0.009(10) 0.041(11)
C30 0.060(9) 0.097(12) 0.139(12) -0.041(10) 0.015(9) -0.007(10)
C31 0.051(8) 0.081(9) 0.103(9) -0.032(8) 0.013(7) -0.009(8)
C32 0.058(9) 0.072(10) 0.129(12) 0.020(9) 0.008(8) -0.030(8)
C33 0.140(19) 0.113(16) 0.135(15) 0.011(12) 0.057(13) 0.048(15)
C34 0.061(12) 0.16(2) 0.180(19) -0.016(16) 0.007(12) -0.029(14)
C35 0.111(14) 0.080(10) 0.098(10) 0.003(9) -0.015(9) 0.013(11)
C36 0.077(11) 0.079(10) 0.104(11) -0.016(8) -0.006(8) -0.010(9)
C37 0.081(12) 0.18(2) 0.126(14) -0.011(15) -0.048(11) 0.060(16)
C38 0.033(6) 0.062(8) 0.077(8) 0.002(6) -0.001(5) 0.020(6)
C39 0.039(6) 0.058(7) 0.072(7) -0.002(6) -0.014(5) -0.011(6)
C40 0.053(7) 0.048(7) 0.070(7) -0.002(5) 0.002(6) 0.010(6)
C41 0.045(7) 0.048(7) 0.080(8) 0.011(6) 0.004(6) -0.006(6)
C42 0.032(6) 0.058(7) 0.072(7) 0.001(6) 0.002(5) 0.010(6)
C43 0.024(5) 0.038(6) 0.075(7) 0.004(5) 0.000(5) 0.014(5)
C44 0.033(6) 0.053(7) 0.087(8) -0.016(6) 0.009(6) -0.009(6)
C45 0.046(6) 0.047(7) 0.074(7) -0.004(6) -0.002(5) -0.013(6)
C46 0.044(7) 0.061(7) 0.084(8) -0.002(6) 0.004(6) 0.000(6)
C47 0.053(8) 0.078(10) 0.124(11) 0.002(8) 0.002(8) 0.017(8)
C48 0.069(9) 0.090(11) 0.107(10) -0.005(8) 0.010(8) 0.026(9)
C49 0.068(9) 0.054(7) 0.075(8) -0.001(6) 0.002(7) -0.010(7)
C50 0.062(8) 0.039(6) 0.083(8) -0.003(5) 0.009(6) 0.000(6)
C51 0.065(9) 0.052(7) 0.109(9) -0.009(7) 0.024(7) -0.023(7)
C52 0.132(15) 0.063(9) 0.134(12) -0.012(8) 0.060(11) -0.057(10)
C53 0.119(17) 0.16(2) 0.186(19) -0.032(15) 0.056(14) -0.103(17)
C54 0.054(8) 0.081(9) 0.082(9) -0.005(7) -0.009(7) -0.020(8)
C55 0.069(10) 0.067(9) 0.120(12) -0.017(8) -0.017(9) -0.014(8)
C56 0.038(8) 0.146(17) 0.132(13) -0.022(13) -0.011(8) -0.005(11)
C57 0.100(13) 0.18(2) 0.066(9) -0.039(10) 0.000(8) -0.052(14)
C58 0.041(7) 0.074(8) 0.078(8) 0.010(6) 0.009(6) 0.007(7)
C59 0.112(18) 0.23(3) 0.152(17) 0.090(18) 0.032(14) -0.030(19)
C60 0.086(13) 0.123(16) 0.182(18) 0.005(14) 0.064(12) 0.010(14)
C61 0.084(13) 0.18(2) 0.148(15) -0.014(14) 0.049(11) -0.082(15)
C62 0.057(8) 0.071(8) 0.071(7) -0.020(6) 0.006(6) -0.015(7)
C63 0.066(9) 0.071(9) 0.111(10) -0.040(7) 0.039(8) -0.039(8)
C64 0.191(19) 0.091(12) 0.131(13) -0.044(10) 0.061(13) -0.065(14)
C65 0.23(2) 0.125(15) 0.178(17) -0.055(13) 0.099(16) -0.118(17)
C66 0.127(16) 0.20(2) 0.24(2) -0.141(18) 0.112(15) -0.113(17)
C67 0.094(13) 0.21(2) 0.26(2) -0.167(18) 0.071(14) -0.053(16)
C68 0.045(9) 0.149(16) 0.189(15) -0.103(13) 0.026(10) -0.023(10)
C69 0.098(14) 0.085(11) 0.113(12) -0.020(9) -0.002(10) 0.025(11)
C70 0.044(7) 0.060(7) 0.103(9) -0.004(7) 0.015(6) 0.010(7)
C71 0.060(9) 0.099(11) 0.111(11) 0.020(10) 0.011(8) -0.019(10)
C72 0.038(8) 0.122(15) 0.136(13) 0.010(11) 0.014(8) 0.026(9)
C73 0.060(10) 0.124(16) 0.129(13) 0.024(11) -0.020(9) -0.032(11)
C74 0.046(8) 0.027(6) 0.166(13) 0.019(7) 0.000(8) -0.009(6)

loop_
_atom_type_symbol
_atom_type_description
_atom_type_scat_dispersion_real
_atom_type_scat_dispersion_imag
_atom_type_scat_source
C C 0.0033 0.0016 'International Tables Vol C Tables 4.2.6.8 and 6.1.1.4'
H H 0.0000 0.0000 'International Tables Vol C Tables 4.2.6.8 and 6.1.1.4'
N N 0.0061 0.0033 'International Tables Vol C Tables 4.2.6.8 and 6.1.1.4'
O O 0.0106 0.0060 'International Tables Vol C Tables 4.2.6.8 and 6.1.1.4'
Si Si 0.0817 0.0704 'International Tables Vol C Tables 4.2.6.8 and 6.1.1.4'
Zn Zn 0.2839 1.4301 'International Tables Vol C Tables 4.2.6.8 and 6.1.1.4'

loop_
_geom_angle_atom_site_label_1
_geom_angle_atom_site_label_2
_geom_angle_atom_site_label_3
_geom_angle
O1 Zn1 N3 116.3(4)
O1 Zn1 N1 97.1(3)
N3 Zn1 N1 115.7(4)
O1 Zn1 N2 103.0(4)
N3 Zn1 N2 131.1(4)
N1 Zn1 N2 85.1(4)
O2 Zn2 N6 115.2(4)
O2 Zn2 N4 98.3(3)
N6 Zn2 N4 116.2(4)
O2 Zn2 N5 103.2(4)
N6 Zn2 N5 131.4(4)
N4 Zn2 N5 84.8(4)
N3 Si1 C32 113.2(6)
N3 Si1 C34 114.1(8)
C32 Si1 C34 101.8(9)
N3 Si1 C33 108.5(8)
C32 Si1 C33 110.5(8)
C34 Si1 C33 108.5(11)
N3 Si2 C35 113.4(6)
N3 Si2 C36 113.5(6)
C35 Si2 C36 106.4(8)
N3 Si2 C37 112.9(7)
C35 Si2 C37 102.1(10)
C36 Si2 C37 107.6(9)
N6 Si3 C70 113.0(6)
N6 Si3 C69 111.4(7)
C70 Si3 C69 107.3(7)
N6 Si3 C71 115.4(6)
C70 Si3 C71 102.5(7)
C69 Si3 C71 106.5(9)
N6 Si4 C74 112.3(6)
N6 Si4 C72 114.5(7)
C74 Si4 C72 101.2(8)
N6 Si4 C73 109.6(6)
C74 Si4 C73 109.4(7)
C72 Si4 C73 109.5(9)
C7 N1 C25 112.0(10)
C7 N1 C8 113.2(9)
C25 N1 C8 112.9(10)
C7 N1 Zn1 103.4(7)
C25 N1 Zn1 108.6(7)
C8 N1 Zn1 106.0(7)
C13 N2 C12 108.0(11)
C13 N2 C9 112.0(11)
C12 N2 C9 100.7(10)
C13 N2 Zn1 114.9(9)
C12 N2 Zn1 114.4(8)
C9 N2 Zn1 106.0(8)
Si2 N3 Si1 122.6(6)
Si2 N3 Zn1 127.1(6)
Si1 N3 Zn1 110.2(5)
C45 N4 C44 110.7(9)
C45 N4 C62 112.7(9)
C44 N4 C62 112.3(10)
C45 N4 Zn2 105.6(7)
C44 N4 Zn2 105.5(7)
C62 N4 Zn2 109.5(7)
C49 N5 C50 107.9(9)
C49 N5 C46 102.8(10)
C50 N5 C46 112.5(10)
C49 N5 Zn2 113.8(8)
C50 N5 Zn2 114.5(8)
C46 N5 Zn2 104.8(7)
Si4 N6 Si3 121.9(7)
Si4 N6 Zn2 111.8(6)
Si3 N6 Zn2 126.1(6)
C1 O1 Zn1 129.0(8)
C38 O2 Zn2 125.2(7)
O1 C1 C6 119.0(11)
O1 C1 C2 123.2(11)
C6 C1 C2 117.8(10)
C3 C2 C1 119.6(12)
C3 C2 C17 118.6(11)
C1 C2 C17 121.8(11)
C2 C3 C4 122.9(12)
C2 C3 H3 118.6
C4 C3 H3 118.6
C5 C4 C3 115.6(10)
C5 C4 C21 124.2(12)
C3 C4 C21 120.1(11)
C4 C5 C6 123.5(13)
C4 C5 H5 118.2
C6 C5 H5 118.2
C5 C6 C1 120.5(11)
C5 C6 C7 117.6(12)
C1 C6 C7 120.6(10)
N1 C7 C6 117.8(10)
N1 C7 H7A 107.8
C6 C7 H7A 107.8
N1 C7 H7B 107.8
C6 C7 H7B 107.8
H7A C7 H7B 107.2
C9 C8 N1 114.2(10)
C9 C8 H8A 108.7
N1 C8 H8A 108.7
C9 C8 H8B 108.7
N1 C8 H8B 108.7
H8A C8 H8B 107.6
C8 C9 N2 109.7(12)
C8 C9 C10 110.6(12)
N2 C9 C10 107.2(12)
C8 C9 H9 109.8
N2 C9 H9 109.8
C10 C9 H9 109.8
C11 C10 C9 101.6(12)
C11 C10 H10A 111.4
C9 C10 H10A 111.4
C11 C10 H10B 111.4
C9 C10 H10B 111.4
H10A C10 H10B 109.3
C10 C11 C12 108.0(12)
C10 C11 H11A 110.1
C12 C11 H11A 110.1
C10 C11 H11B 110.1
C12 C11 H11B 110.1
H11A C11 H11B 108.4
N2 C12 C11 106.9(11)
N2 C12 H12A 110.3
C11 C12 H12A 110.3
N2 C12 H12B 110.3
C11 C12 H12B 110.3
H12A C12 H12B 108.6
N2 C13 C14 111.6(13)
N2 C13 H13A 109.3
C14 C13 H13A 109.3
N2 C13 H13B 109.3
C14 C13 H13B 109.3
H13A C13 H13B 108.0
C13 C14 C15 114.3(16)
C13 C14 H14A 108.7
C15 C14 H14A 108.7
C13 C14 H14B 108.7
C15 C14 H14B 108.7
H14A C14 H14B 107.6
C16 C15 C14 114(2)
C16 C15 H15A 108.6
C14 C15 H15A 108.6
C16 C15 H15B 108.6
C14 C15 H15B 108.6
H15A C15 H15B 107.6
C15 C16 H16A 109.5
C15 C16 H16B 109.5
H16A C16 H16B 109.5
C15 C16 H16C 109.5
H16A C16 H16C 109.5
H16B C16 H16C 109.5
C18 C17 C20 108.6(14)
C18 C17 C2 111.6(13)
C20 C17 C2 114.4(12)
C18 C17 C19 106.6(13)
C20 C17 C19 108.1(13)
C2 C17 C19 107.4(12)
C17 C18 H18A 109.5
C17 C18 H18B 109.5
H18A C18 H18B 109.5
C17 C18 H18C 109.5
H18A C18 H18C 109.5
H18B C18 H18C 109.5
C17 C19 H19A 109.5
C17 C19 H19B 109.5
H19A C19 H19B 109.5
C17 C19 H19C 109.5
H19A C19 H19C 109.5
H19B C19 H19C 109.5
C17 C20 H20A 109.5
C17 C20 H20B 109.5
H20A C20 H20B 109.5
C17 C20 H20C 109.5
H20A C20 H20C 109.5
H20B C20 H20C 109.5
C23 C21 C22 107.8(12)
C23 C21 C24 110.2(14)
C22 C21 C24 108.3(14)
C23 C21 C4 111.2(12)
C22 C21 C4 107.2(12)
C24 C21 C4 112.0(11)
C21 C22 H22A 109.5
C21 C22 H22B 109.5
H22A C22 H22B 109.5
C21 C22 H22C 109.5
H22A C22 H22C 109.5
H22B C22 H22C 109.5
C21 C23 H23A 109.5
C21 C23 H23B 109.5
H23A C23 H23B 109.5
C21 C23 H23C 109.5
H23A C23 H23C 109.5
H23B C23 H23C 109.5
C21 C24 H24A 109.5
C21 C24 H24B 109.5
H24A C24 H24B 109.5
C21 C24 H24C 109.5
H24A C24 H24C 109.5
H24B C24 H24C 109.5
N1 C25 C26 116.0(10)
N1 C25 H25A 108.3
C26 C25 H25A 108.3
N1 C25 H25B 108.3
C26 C25 H25B 108.3
H25A C25 H25B 107.4
C27 C26 C31 118.7(14)
C27 C26 C25 122.8(13)
C31 C26 C25 118.5(13)
C28 C27 C26 121.8(15)
C28 C27 H27 119.1
C26 C27 H27 119.1
C27 C28 C29 121.0(17)
C27 C28 H28 119.5
C29 C28 H28 119.5
C28 C29 C30 117.8(17)
C28 C29 H29 121.1
C30 C29 H29 121.1
C29 C30 C31 122.4(17)
C29 C30 H30 118.8
C31 C30 H30 118.8
C30 C31 C26 118.2(16)
C30 C31 H31 120.9
C26 C31 H31 120.9
Si1 C32 H32A 109.5
Si1 C32 H32B 109.5
H32A C32 H32B 109.5
Si1 C32 H32C 109.5
H32A C32 H32C 109.5
H32B C32 H32C 109.5
Si1 C33 H33A 109.5
Si1 C33 H33B 109.5
H33A C33 H33B 109.5
Si1 C33 H33C 109.5
H33A C33 H33C 109.5
H33B C33 H33C 109.5
Si1 C34 H34A 109.5
Si1 C34 H34B 109.5
H34A C34 H34B 109.5
Si1 C34 H34C 109.5
H34A C34 H34C 109.5
H34B C34 H34C 109.5
Si2 C35 H35A 109.5
Si2 C35 H35B 109.5
H35A C35 H35B 109.5
Si2 C35 H35C 109.5
H35A C35 H35C 109.5
H35B C35 H35C 109.5
Si2 C36 H36A 109.5
Si2 C36 H36B 109.5
H36A C36 H36B 109.5
Si2 C36 H36C 109.5
H36A C36 H36C 109.5
H36B C36 H36C 109.5
Si2 C37 H37A 109.5
Si2 C37 H37B 109.5
H37A C37 H37B 109.5
Si2 C37 H37C 109.5
H37A C37 H37C 109.5
H37B C37 H37C 109.5
C43 C38 O2 119.9(10)
C43 C38 C39 120.6(11)
O2 C38 C39 119.2(11)
C40 C39 C38 117.0(11)
C40 C39 C54 120.3(11)
C38 C39 C54 122.7(12)
C39 C40 C41 124.1(11)
C39 C40 H40 118.0
C41 C40 H40 118.0
C42 C41 C40 116.3(11)
C42 C41 C58 124.0(11)
C40 C41 C58 119.7(12)
C41 C42 C43 121.7(11)
C41 C42 H42 119.2
C43 C42 H42 119.2
C38 C43 C42 120.1(11)
C38 C43 C44 124.4(11)
C42 C43 C44 115.3(10)
N4 C44 C43 118.1(10)
N4 C44 H44A 107.8
C43 C44 H44A 107.8
N4 C44 H44B 107.8
C43 C44 H44B 107.8
H44A C44 H44B 107.1
N4 C45 C46 114.3(10)
N4 C45 H45A 108.7
C46 C45 H45A 108.7
N4 C45 H45B 108.7
C46 C45 H45B 108.7
H45A C45 H45B 107.6
C45 C46 N5 109.9(10)
C45 C46 C47 110.1(12)
N5 C46 C47 106.4(10)
C45 C46 H46 110.1
N5 C46 H46 110.1
C47 C46 H46 110.1
C46 C47 C48 104.0(11)
C46 C47 H47A 111.0
C48 C47 H47A 111.0
C46 C47 H47B 111.0
C48 C47 H47B 111.0
H47A C47 H47B 109.0
C49 C48 C47 105.7(12)
C49 C48 H48A 110.6
C47 C48 H48A 110.6
C49 C48 H48B 110.6
C47 C48 H48B 110.6
H48A C48 H48B 108.7
N5 C49 C48 105.8(10)
N5 C49 H49A 110.6
C48 C49 H49A 110.6
N5 C49 H49B 110.6
C48 C49 H49B 110.6
H49A C49 H49B 108.7
C51 C50 N5 113.9(11)
C51 C50 H50A 108.8
N5 C50 H50A 108.8
C51 C50 H50B 108.8
N5 C50 H50B 108.8
H50A C50 H50B 107.7
C50 C51 C52 116.6(14)
C50 C51 H51A 108.1
C52 C51 H51A 108.1
C50 C51 H51B 108.1
C52 C51 H51B 108.1
H51A C51 H51B 107.3
C51 C52 C53 118.0(17)
C51 C52 H52A 107.8
C53 C52 H52A 107.8
C51 C52 H52B 107.8
C53 C52 H52B 107.8
H52A C52 H52B 107.1
C52 C53 H53A 109.5
C52 C53 H53B 109.5
H53A C53 H53B 109.5
C52 C53 H53C 109.5
H53A C53 H53C 109.5
H53B C53 H53C 109.5
C39 C54 C56 111.7(13)
C39 C54 C57 113.7(13)
C56 C54 C57 108.3(13)
C39 C54 C55 109.1(11)
C56 C54 C55 109.5(14)
C57 C54 C55 104.3(13)
C54 C55 H55A 109.5
C54 C55 H55B 109.5
H55A C55 H55B 109.5
C54 C55 H55C 109.5
H55A C55 H55C 109.5
H55B C55 H55C 109.5
C54 C56 H56A 109.5
C54 C56 H56B 109.5
H56A C56 H56B 109.5
C54 C56 H56C 109.5
H56A C56 H56C 109.5
H56B C56 H56C 109.5
C54 C57 H57A 109.5
C54 C57 H57B 109.5
H57A C57 H57B 109.5
C54 C57 H57C 109.5
H57A C57 H57C 109.5
H57B C57 H57C 109.5
C59 C58 C60 111.9(16)
C59 C58 C61 107.8(16)
C60 C58 C61 106.1(15)
C59 C58 C41 108.9(12)
C60 C58 C41 111.1(12)
C61 C58 C41 110.9(12)
C58 C59 H59A 109.5
C58 C59 H59B 109.5
H59A C59 H59B 109.5
C58 C59 H59C 109.5
H59A C59 H59C 109.5
H59B C59 H59C 109.5
C58 C60 H60A 109.5
C58 C60 H60B 109.5
H60A C60 H60B 109.5
C58 C60 H60C 109.5
H60A C60 H60C 109.5
H60B C60 H60C 109.5
C58 C61 H61A 109.5
C58 C61 H61B 109.5
H61A C61 H61B 109.5
C58 C61 H61C 109.5
H61A C61 H61C 109.5
H61B C61 H61C 109.5
C63 C62 N4 117.0(10)
C63 C62 H62A 108.0
N4 C62 H62A 108.0
C63 C62 H62B 108.0
N4 C62 H62B 108.0
H62A C62 H62B 107.3
C64 C63 C68 120.0
C64 C63 C62 120.4(10)
C68 C63 C62 119.5(10)
C65 C64 C63 120.0
C65 C64 H64 120.0
C63 C64 H64 120.0
C64 C65 C66 120.0
C64 C65 H65 120.0
C66 C65 H65 120.0
C67 C66 C65 120.0
C67 C66 H66 120.0
C65 C66 H66 120.0
C68 C67 C66 120.0
C68 C67 H67 120.0
C66 C67 H67 120.0
C67 C68 C63 120.0
C67 C68 H68 120.0
C63 C68 H68 120.0
Si3 C69 H69A 109.5
Si3 C69 H69B 109.5
H69A C69 H69B 109.5
Si3 C69 H69C 109.5
H69A C69 H69C 109.5
H69B C69 H69C 109.5
Si3 C70 H70A 109.5
Si3 C70 H70B 109.5
H70A C70 H70B 109.5
Si3 C70 H70C 109.5
H70A C70 H70C 109.5
H70B C70 H70C 109.5
Si3 C71 H71A 109.5
Si3 C71 H71B 109.5
H71A C71 H71B 109.5
Si3 C71 H71C 109.5
H71A C71 H71C 109.5
H71B C71 H71C 109.5
Si4 C72 H72A 109.5
Si4 C72 H72B 109.5
H72A C72 H72B 109.5
Si4 C72 H72C 109.5
H72A C72 H72C 109.5
H72B C72 H72C 109.5
Si4 C73 H73A 109.5
Si4 C73 H73B 109.5
H73A C73 H73B 109.5
Si4 C73 H73C 109.5
H73A C73 H73C 109.5
H73B C73 H73C 109.5
Si4 C74 H74A 109.5
Si4 C74 H74B 109.5
H74A C74 H74B 109.5
Si4 C74 H74C 109.5
H74A C74 H74C 109.5
H74B C74 H74C 109.5

loop_
_geom_bond_atom_site_label_1
_geom_bond_atom_site_label_2
_geom_bond_distance
Zn1 O1 1.868(8)
Zn1 N3 1.935(10)
Zn1 N1 2.116(9)
Zn1 N2 2.128(12)
Zn2 O2 1.887(9)
Zn2 N6 1.941(11)
Zn2 N4 2.125(10)
Zn2 N5 2.146(11)
Si1 N3 1.731(12)
Si1 C32 1.855(16)
Si1 C34 1.896(19)
Si1 C33 1.919(19)
Si2 N3 1.673(11)
Si2 C35 1.850(19)
Si2 C36 1.869(16)
Si2 C37 1.888(17)
Si3 N6 1.700(11)
Si3 C70 1.865(13)
Si3 C69 1.868(17)
Si3 C71 1.868(15)
Si4 N6 1.696(10)
Si4 C74 1.836(14)
Si4 C72 1.850(16)
Si4 C73 1.908(18)
N1 C7 1.464(15)
N1 C25 1.492(16)
N1 C8 1.510(16)
N2 C13 1.476(17)
N2 C12 1.490(17)
N2 C9 1.521(17)
N4 C45 1.459(14)
N4 C44 1.479(15)
N4 C62 1.508(15)
N5 C49 1.491(16)
N5 C50 1.490(16)
N5 C46 1.501(16)
O1 C1 1.324(13)
O2 C38 1.391(14)
C1 C6 1.380(17)
C1 C2 1.399(17)
C2 C3 1.377(17)
C2 C17 1.555(19)
C3 C4 1.396(18)
C3 H3 0.9300
C4 C5 1.356(16)
C4 C21 1.555(16)
C5 C6 1.376(16)
C5 H5 0.9300
C6 C7 1.500(16)
C7 H7A 0.9700
C7 H7B 0.9700
C8 C9 1.481(19)
C8 H8A 0.9700
C8 H8B 0.9700
C9 C10 1.53(2)
C9 H9 0.9800
C10 C11 1.52(2)
C10 H10A 0.9700
C10 H10B 0.9700
C11 C12 1.526(19)
C11 H11A 0.9700
C11 H11B 0.9700
C12 H12A 0.9700
C12 H12B 0.9700
C13 C14 1.50(2)
C13 H13A 0.9700
C13 H13B 0.9700
C14 C15 1.498(19)
C14 H14A 0.9700
C14 H14B 0.9700
C15 C16 1.49(3)
C15 H15A 0.9700
C15 H15B 0.9700
C16 H16A 0.9600
C16 H16B 0.9600
C16 H16C 0.9600
C17 C18 1.49(2)
C17 C20 1.500(19)
C17 C19 1.58(2)
C18 H18A 0.9600
C18 H18B 0.9600
C18 H18C 0.9600
C19 H19A 0.9600
C19 H19B 0.9600
C19 H19C 0.9600
C20 H20A 0.9600
C20 H20B 0.9600
C20 H20C 0.9600
C21 C23 1.49(2)
C21 C22 1.54(2)
C21 C24 1.56(2)
C22 H22A 0.9600
C22 H22B 0.9600
C22 H22C 0.9600
C23 H23A 0.9600
C23 H23B 0.9600
C23 H23C 0.9600
C24 H24A 0.9600
C24 H24B 0.9600
C24 H24C 0.9600
C25 C26 1.518(18)
C25 H25A 0.9700
C25 H25B 0.9700
C26 C27 1.37(2)
C26 C31 1.396(19)
C27 C28 1.36(2)
C27 H27 0.9300
C28 C29 1.37(3)
C28 H28 0.9300
C29 C30 1.38(3)
C29 H29 0.9300
C30 C31 1.39(2)
C30 H30 0.9300
C31 H31 0.9300
C32 H32A 0.9600
C32 H32B 0.9600
C32 H32C 0.9600
C33 H33A 0.9600
C33 H33B 0.9600
C33 H33C 0.9600
C34 H34A 0.9600
C34 H34B 0.9600
C34 H34C 0.9600
C35 H35A 0.9600
C35 H35B 0.9600
C35 H35C 0.9600
C36 H36A 0.9600
C36 H36B 0.9600
C36 H36C 0.9600
C37 H37A 0.9600
C37 H37B 0.9600
C37 H37C 0.9600
C38 C43 1.373(16)
C38 C39 1.400(17)
C39 C40 1.397(17)
C39 C54 1.516(17)
C40 C41 1.398(17)
C40 H40 0.9300
C41 C42 1.378(17)
C41 C58 1.534(18)
C42 C43 1.407(16)
C42 H42 0.9300
C43 C44 1.491(16)
C44 H44A 0.9700
C44 H44B 0.9700
C45 C46 1.491(17)
C45 H45A 0.9700
C45 H45B 0.9700
C46 C47 1.526(19)
C46 H46 0.9800
C47 C48 1.55(2)
C47 H47A 0.9700
C47 H47B 0.9700
C48 C49 1.543(19)
C48 H48A 0.9700
C48 H48B 0.9700
C49 H49A 0.9700
C49 H49B 0.9700
C50 C51 1.446(18)
C50 H50A 0.9700
C50 H50B 0.9700
C51 C52 1.514(19)
C51 H51A 0.9700
C51 H51B 0.9700
C52 C53 1.52(3)
C52 H52A 0.9700
C52 H52B 0.9700
C53 H53A 0.9600
C53 H53B 0.9600
C53 H53C 0.9600
C54 C56 1.53(2)
C54 C57 1.53(2)
C54 C55 1.59(2)
C55 H55A 0.9600
C55 H55B 0.9600
C55 H55C 0.9600
C56 H56A 0.9600
C56 H56B 0.9600
C56 H56C 0.9600
C57 H57A 0.9600
C57 H57B 0.9600
C57 H57C 0.9600
C58 C59 1.51(2)
C58 C60 1.52(2)
C58 C61 1.52(2)
C59 H59A 0.9600
C59 H59B 0.9600
C59 H59C 0.9600
C60 H60A 0.9600
C60 H60B 0.9600
C60 H60C 0.9600
C61 H61A 0.9600
C61 H61B 0.9600
C61 H61C 0.9600
C62 C63 1.467(14)
C62 H62A 0.9700
C62 H62B 0.9700
C63 C64 1.3900
C63 C68 1.3900
C64 C65 1.3900
C64 H64 0.9300
C65 C66 1.3900
C65 H65 0.9300
C66 C67 1.3900
C66 H66 0.9300
C67 C68 1.3900
C67 H67 0.9300
C68 H68 0.9300
C69 H69A 0.9600
C69 H69B 0.9600
C69 H69C 0.9600
C70 H70A 0.9600
C70 H70B 0.9600
C70 H70C 0.9600
C71 H71A 0.9600
C71 H71B 0.9600
C71 H71C 0.9600
C72 H72A 0.9600
C72 H72B 0.9600
C72 H72C 0.9600
C73 H73A 0.9600
C73 H73B 0.9600
C73 H73C 0.9600
C74 H74A 0.9600
C74 H74B 0.9600
C74 H74C 0.9600

loop_
_geom_torsion_atom_site_label_1
_geom_torsion_atom_site_label_2
_geom_torsion_atom_site_label_3
_geom_torsion_atom_site_label_4
_geom_torsion
O1 Zn1 N1 C7 23.9(7)
N3 Zn1 N1 C7 -99.9(7)
N2 Zn1 N1 C7 126.4(7)
O1 Zn1 N1 C25 143.0(8)
N3 Zn1 N1 C25 19.2(9)
N2 Zn1 N1 C25 -114.5(9)
O1 Zn1 N1 C8 -95.4(7)
N3 Zn1 N1 C8 140.8(7)
N2 Zn1 N1 C8 7.1(7)
O1 Zn1 N2 C13 -122.2(9)
N3 Zn1 N2 C13 21.3(12)
N1 Zn1 N2 C13 141.6(10)
O1 Zn1 N2 C12 3.6(8)
N3 Zn1 N2 C12 147.1(8)
N1 Zn1 N2 C12 -92.7(8)
O1 Zn1 N2 C9 113.6(8)
N3 Zn1 N2 C9 -102.9(9)
N1 Zn1 N2 C9 17.4(8)
C35 Si2 N3 Si1 167.3(8)
C36 Si2 N3 Si1 -71.1(10)
C37 Si2 N3 Si1 51.7(12)
C35 Si2 N3 Zn1 -10.1(10)
C36 Si2 N3 Zn1 111.5(9)
C37 Si2 N3 Zn1 -125.6(11)
C32 Si1 N3 Si2 129.6(8)
C34 Si1 N3 Si2 13.9(12)
C33 Si1 N3 Si2 -107.2(10)
C32 Si1 N3 Zn1 -52.6(8)
C34 Si1 N3 Zn1 -168.4(9)
C33 Si1 N3 Zn1 70.5(9)
O1 Zn1 N3 Si2 176.8(6)
N1 Zn1 N3 Si2 -70.1(8)
N2 Zn1 N3 Si2 37.0(10)
O1 Zn1 N3 Si1 -0.8(7)
N1 Zn1 N3 Si1 112.3(6)
N2 Zn1 N3 Si1 -140.6(5)
O2 Zn2 N4 C45 -93.2(7)
N6 Zn2 N4 C45 143.3(7)
N5 Zn2 N4 C45 9.3(7)
O2 Zn2 N4 C44 24.0(7)
N6 Zn2 N4 C44 -99.4(7)
N5 Zn2 N4 C44 126.6(7)
O2 Zn2 N4 C62 145.1(8)
N6 Zn2 N4 C62 21.7(9)
N5 Zn2 N4 C62 -112.3(8)
O2 Zn2 N5 C49 2.1(9)
N6 Zn2 N5 C49 144.1(8)
N4 Zn2 N5 C49 -95.2(8)
O2 Zn2 N5 C50 -122.6(8)
N6 Zn2 N5 C50 19.4(10)
N4 Zn2 N5 C50 140.0(8)
O2 Zn2 N5 C46 113.7(7)
N6 Zn2 N5 C46 -104.3(8)
N4 Zn2 N5 C46 16.3(8)
C74 Si4 N6 Si3 129.5(7)
C72 Si4 N6 Si3 14.8(10)
C73 Si4 N6 Si3 -108.7(9)
C74 Si4 N6 Zn2 -54.6(8)
C72 Si4 N6 Zn2 -169.3(8)
C73 Si4 N6 Zn2 67.3(8)
C70 Si3 N6 Si4 167.2(7)
C69 Si3 N6 Si4 -71.9(9)
C71 Si3 N6 Si4 49.7(10)
C70 Si3 N6 Zn2 -8.2(9)
C69 Si3 N6 Zn2 112.7(8)
C71 Si3 N6 Zn2 -125.7(8)
O2 Zn2 N6 Si4 1.1(7)
N4 Zn2 N6 Si4 115.3(5)
N5 Zn2 N6 Si4 -137.4(5)
O2 Zn2 N6 Si3 176.8(5)
N4 Zn2 N6 Si3 -69.0(7)
N5 Zn2 N6 Si3 38.3(9)
N3 Zn1 O1 C1 139.2(10)
N1 Zn1 O1 C1 15.9(11)
N2 Zn1 O1 C1 -70.7(11)
N6 Zn2 O2 C38 139.5(8)
N4 Zn2 O2 C38 15.3(9)
N5 Zn2 O2 C38 -71.2(9)
Zn1 O1 C1 C6 -23.7(17)
Zn1 O1 C1 C2 156.9(10)
O1 C1 C2 C3 179.9(13)
C6 C1 C2 C3 0.5(19)
O1 C1 C2 C17 3(2)
C6 C1 C2 C17 -176.4(12)
C1 C2 C3 C4 1(2)
C17 C2 C3 C4 177.7(13)
C2 C3 C4 C5 -2(2)
C2 C3 C4 C21 -179.0(13)
C3 C4 C5 C6 2(2)
C21 C4 C5 C6 179.0(13)
C4 C5 C6 C1 -1(2)
C4 C5 C6 C7 -168.1(13)
O1 C1 C6 C5 -179.8(12)
C2 C1 C6 C5 -0.4(19)
O1 C1 C6 C7 -13.1(18)
C2 C1 C6 C7 166.3(12)
C25 N1 C7 C6 -177.8(11)
C8 N1 C7 C6 53.1(14)
Zn1 N1 C7 C6 -61.1(12)
C5 C6 C7 N1 -128.3(12)
C1 C6 C7 N1 64.7(16)
C7 N1 C8 C9 -145.4(11)
C25 N1 C8 C9 86.0(13)
Zn1 N1 C8 C9 -32.8(12)
N1 C8 C9 N2 50.3(15)
N1 C8 C9 C10 168.3(11)
C13 N2 C9 C8 -165.5(11)
C12 N2 C9 C8 79.9(13)
Zn1 N2 C9 C8 -39.5(12)
C13 N2 C9 C10 74.3(14)
C12 N2 C9 C10 -40.3(13)
Zn1 N2 C9 C10 -159.7(9)
C8 C9 C10 C11 -88.3(15)
N2 C9 C10 C11 31.3(16)
C9 C10 C11 C12 -10.1(17)
C13 N2 C12 C11 -84.9(14)
C9 N2 C12 C11 32.7(14)
Zn1 N2 C12 C11 145.8(10)
C10 C11 C12 N2 -14.5(17)
C12 N2 C13 C14 -86.8(15)
C9 N2 C13 C14 163.1(13)
Zn1 N2 C13 C14 42.2(15)
N2 C13 C14 C15 -177.0(13)
C13 C14 C15 C16 174.4(18)
C3 C2 C17 C18 126.6(14)
C1 C2 C17 C18 -56.4(17)
C3 C2 C17 C20 3(2)
C1 C2 C17 C20 179.8(15)
C3 C2 C17 C19 -116.9(14)
C1 C2 C17 C19 60.0(17)
C5 C4 C21 C23 131.9(16)
C3 C4 C21 C23 -51.4(18)
C5 C4 C21 C22 -110.5(16)
C3 C4 C21 C22 66.2(17)
C5 C4 C21 C24 8(2)
C3 C4 C21 C24 -175.2(14)
C7 N1 C25 C26 -51.5(15)
C8 N1 C25 C26 77.8(14)
Zn1 N1 C25 C26 -165.0(9)
N1 C25 C26 C27 89.5(16)
N1 C25 C26 C31 -92.5(15)
C31 C26 C27 C28 1(2)
C25 C26 C27 C28 179.4(14)
C26 C27 C28 C29 3(3)
C27 C28 C29 C30 -4(3)
C28 C29 C30 C31 1(3)
C29 C30 C31 C26 3(2)
C27 C26 C31 C30 -4(2)
C25 C26 C31 C30 177.6(12)
Zn2 O2 C38 C43 -27.7(14)
Zn2 O2 C38 C39 159.0(8)
C43 C38 C39 C40 6.4(17)
O2 C38 C39 C40 179.6(10)
C43 C38 C39 C54 -170.6(12)
O2 C38 C39 C54 2.6(18)
C38 C39 C40 C41 -3.8(19)
C54 C39 C40 C41 173.3(12)
C39 C40 C41 C42 0.3(18)
C39 C40 C41 C58 -179.2(11)
C40 C41 C42 C43 0.6(17)
C58 C41 C42 C43 -179.8(11)
O2 C38 C43 C42 -178.8(9)
C39 C38 C43 C42 -5.6(16)
O2 C38 C43 C44 -4.8(16)
C39 C38 C43 C44 168.4(11)
C41 C42 C43 C38 2.0(16)
C41 C42 C43 C44 -172.6(11)
C45 N4 C44 C43 56.8(13)
C62 N4 C44 C43 -176.3(10)
Zn2 N4 C44 C43 -57.0(11)
C38 C43 C44 N4 55.5(15)
C42 C43 C44 N4 -130.2(11)
C44 N4 C45 C46 -149.3(10)
C62 N4 C45 C46 83.9(12)
Zn2 N4 C45 C46 -35.6(11)
N4 C45 C46 N5 53.1(14)
N4 C45 C46 C47 170.0(10)
C49 N5 C46 C45 79.9(12)
C50 N5 C46 C45 -164.3(10)
Zn2 N5 C46 C45 -39.3(11)
C49 N5 C46 C47 -39.2(13)
C50 N5 C46 C47 76.5(13)
Zn2 N5 C46 C47 -158.5(9)
C45 C46 C47 C48 -92.7(14)
N5 C46 C47 C48 26.4(15)
C46 C47 C48 C49 -3.8(17)
C50 N5 C49 C48 -82.8(13)
C46 N5 C49 C48 36.2(13)
Zn2 N5 C49 C48 148.9(10)
C47 C48 C49 N5 -20.1(16)
C49 N5 C50 C51 -87.8(13)
C46 N5 C50 C51 159.5(11)
Zn2 N5 C50 C51 40.0(13)
N5 C50 C51 C52 -176.0(11)
C50 C51 C52 C53 178.0(15)
C40 C39 C54 C56 -115.3(15)
C38 C39 C54 C56 61.6(17)
C40 C39 C54 C57 8(2)
C38 C39 C54 C57 -175.5(14)
C40 C39 C54 C55 123.6(14)
C38 C39 C54 C55 -59.5(17)
C42 C41 C58 C59 -117.0(17)
C40 C41 C58 C59 62.5(19)
C42 C41 C58 C60 119.3(16)
C40 C41 C58 C60 -61.2(16)
C42 C41 C58 C61 2(2)
C40 C41 C58 C61 -179.0(14)
C45 N4 C62 C63 75.3(14)
C44 N4 C62 C63 -50.6(15)
Zn2 N4 C62 C63 -167.5(9)
N4 C62 C63 C64 88.0(13)
N4 C62 C63 C68 -93.7(12)
C68 C63 C64 C65 0.0
C62 C63 C64 C65 178.4(10)
C63 C64 C65 C66 0.0
C64 C65 C66 C67 0.0
C65 C66 C67 C68 0.0
C66 C67 C68 C63 0.0
C64 C63 C68 C67 0.0
C62 C63 C68 C67 -178.4(10)
